data_4305899
loop_
_publ_author_name
'Xueqin Song'
'Xiaoyan Zhou'
'Weisheng Liu'
'Wei Dou'
'Jingxin Ma'
'Xiaoliang Tang'
'Jiangrong Zheng'

_publ_section_title
;
Synthesis, Structures, and Luminescence Properties of Lanthanide Complexes
with Structurally Related New Tetrapodal Ligands Featuring Salicylamide
Pendant Arms
;
_journal_name_full 'Inorganic Chemistry'
_journal_page_first 11501
_journal_page_last 11513
_journal_paper_doi 10.1021/ic8008267
_journal_volume 47
_journal_year 2008
_chemical_formula_sum 'C114 H110 Dy2 N22 O37'
_chemical_formula_weight 2705.24
_chemical_name_systematic
; 
 ? 
;
_space_group_IT_number 15
_symmetry_cell_setting monoclinic
_symmetry_space_group_name_Hall '-C 2yc'
_symmetry_space_group_name_H-M 'C 1 2/c 1'
_atom_sites_solution_hydrogens geom
_atom_sites_solution_primary direct
_atom_sites_solution_secondary difmap
_audit_creation_method SHELXL-97
_cell_angle_alpha 90.00
_cell_angle_beta 114.814(3)
_cell_angle_gamma 90.00
_cell_formula_units_Z 4
_cell_length_a 31.122(7)
_cell_length_b 16.464(4)
_cell_length_c 26.762(6)
_cell_measurement_reflns_used 4734
_cell_measurement_temperature 298(2)
_cell_measurement_theta_max 25.298
_cell_measurement_theta_min 2.445
_cell_volume 12447(5)
_computing_cell_refinement 'Bruker SMART'
_computing_data_collection 'Bruker SMART'
_computing_data_reduction 'Bruker SAINT'
_computing_molecular_graphics 'Bruker SHELXTL'
_computing_publication_material 'Bruker SHELXTL'
_computing_structure_refinement 'SHELXL-97 (Sheldrick, 1997)'
_computing_structure_solution 'SHELXS-97 (Sheldrick, 1990)'
_diffrn_ambient_temperature 298(2)
_diffrn_measured_fraction_theta_full 0.991
_diffrn_measured_fraction_theta_max 0.991
_diffrn_measurement_device_type 'CCD area detector'
_diffrn_measurement_method 'phi and omega scans'
_diffrn_radiation_monochromator graphite
_diffrn_radiation_source 'fine-focus sealed tube'
_diffrn_radiation_type MoK\a
_diffrn_radiation_wavelength 0.71073
_diffrn_reflns_av_R_equivalents 0.0952
_diffrn_reflns_av_sigmaI/netI 0.1295
_diffrn_reflns_limit_h_max 29
_diffrn_reflns_limit_h_min -36
_diffrn_reflns_limit_k_max 19
_diffrn_reflns_limit_k_min -19
_diffrn_reflns_limit_l_max 31
_diffrn_reflns_limit_l_min -31
_diffrn_reflns_number 31248
_diffrn_reflns_theta_full 25.01
_diffrn_reflns_theta_max 25.01
_diffrn_reflns_theta_min 1.44
_exptl_absorpt_coefficient_mu 1.279
_exptl_absorpt_correction_T_max 0.8412
_exptl_absorpt_correction_T_min 0.7749
_exptl_absorpt_correction_type multi-scan
_exptl_absorpt_process_details sadabs
_exptl_crystal_colour colorless
_exptl_crystal_density_diffrn 1.444
_exptl_crystal_density_method 'not measured'
_exptl_crystal_description block
_exptl_crystal_F_000 5504
_exptl_crystal_size_max 0.21
_exptl_crystal_size_mid 0.17
_exptl_crystal_size_min 0.14
_refine_diff_density_max 1.455
_refine_diff_density_min -2.599
_refine_diff_density_rms 0.147
_refine_ls_extinction_method none
_refine_ls_goodness_of_fit_ref 1.011
_refine_ls_hydrogen_treatment noref
_refine_ls_matrix_type full
_refine_ls_number_parameters 789
_refine_ls_number_reflns 10861
_refine_ls_number_restraints 6
_refine_ls_restrained_S_all 1.011
_refine_ls_R_factor_all 0.1544
_refine_ls_R_factor_gt 0.0658
_refine_ls_shift/su_max 0.002
_refine_ls_shift/su_mean 0.000
_refine_ls_structure_factor_coef Fsqd
_refine_ls_weighting_details 'calc w=1/[\s^2^(Fo^2^)+(0.1034P)^2^+11.4113P] where P=(Fo^2^+2Fc^2^)/3'
_refine_ls_weighting_scheme calc
_refine_ls_wR_factor_gt 0.1524
_refine_ls_wR_factor_ref 0.2141
_reflns_number_gt 5438
_reflns_number_total 10861
_reflns_threshold_expression >2sigma(I)
_cod_data_source_file ic8008267_si_008.cif
_cod_data_source_block 060822d
_cod_depositor_comments
;
The following automatic conversions were performed:
'_symmetry_cell_setting' value 'Monoclinic' changed to 'monoclinic'
according to '/home/saulius/struct/CIF-dictionaries/cif_core.dic'
dictionary named 'cif_core.dic' version 2.4.1 from 2010-06-29.

Automatic conversion script
Id: cif_fix_enum 1527 2010-12-29 10:47:43Z saulius 
;
_cod_database_code 4305899

loop_
_symmetry_equiv_pos_as_xyz
'x, y, z'
'-x, y, -z+1/2'
'x+1/2, y+1/2, z'
'-x+1/2, y+1/2, -z+1/2'
'-x, -y, -z'
'x, -y, z-1/2'
'-x+1/2, -y+1/2, -z'
'x+1/2, -y+1/2, z-1/2'

loop_
_atom_site_label
_atom_site_type_symbol
_atom_site_fract_x
_atom_site_fract_y
_atom_site_fract_z
_atom_site_U_iso_or_equiv
_atom_site_adp_type
_atom_site_occupancy
_atom_site_symmetry_multiplicity
_atom_site_calc_flag
_atom_site_refinement_flags
_atom_site_disorder_assembly
_atom_site_disorder_group
Dy1 Dy 0.678254(18) 0.42012(3) 0.560301(19) 0.04214(19) Uani 1 1 d . . .
N1 N 0.7146(3) 0.6699(5) 0.5982(3) 0.052(2) Uani 1 1 d . . .
H1 H 0.7207 0.7209 0.5982 0.063 Uiso 1 1 calc R . .
N2 N 0.7456(4) 0.7609(6) 0.6939(4) 0.061(3) Uani 1 1 d . . .
N3 N 0.6302(3) 1.0397(6) 0.7067(4) 0.061(3) Uani 1 1 d . . .
H3 H 0.6041 1.0275 0.6793 0.073 Uiso 1 1 calc R . .
N4 N 0.5955(4) 1.1470(7) 0.7585(5) 0.089(4) Uani 1 1 d . . .
N5 N 0.7251(3) 1.1335(5) 0.5177(3) 0.048(2) Uani 1 1 d . . .
H5 H 0.7138 1.1341 0.5420 0.058 Uiso 1 1 calc R . .
N6 N 0.6663(4) 1.0475(6) 0.4117(4) 0.062(3) Uani 1 1 d . . .
N7 N 0.5212(4) 0.8917(6) 0.4342(4) 0.065(3) Uani 1 1 d . . .
H7 H 0.5475 0.8913 0.4631 0.078 Uiso 1 1 calc R . .
N8 N 0.5626(4) 0.7466(7) 0.4815(5) 0.069(3) Uani 1 1 d . . .
N9 N 0.5972(4) 0.3834(9) 0.4621(5) 0.076(3) Uani 1 1 d . . .
N10 N 0.6836(3) 0.2485(6) 0.5949(3) 0.051(2) Uani 1 1 d . . .
N11 N 0.6409(5) 0.4564(7) 0.6389(6) 0.078(3) Uani 1 1 d . . .
O1 O 0.6882(2) 0.8038(4) 0.5354(2) 0.0445(17) Uani 1 1 d . . .
O2 O 0.6421(3) 0.8977(4) 0.6472(3) 0.0528(19) Uani 1 1 d . . .
O3 O 0.7324(2) 0.9971(4) 0.5888(3) 0.0439(17) Uani 1 1 d . . .
O4 O 0.5874(2) 0.9804(4) 0.5166(3) 0.0451(17) Uani 1 1 d . . .
O5 O 0.6836(3) 0.5575(5) 0.5490(3) 0.063(2) Uani 1 1 d . . .
O6 O 0.6912(3) 0.9941(5) 0.7815(4) 0.082(3) Uani 1 1 d . . .
O7 O 0.7850(2) 1.0916(4) 0.4978(3) 0.0525(19) Uani 1 1 d . . .
O8 O 0.4601(4) 0.9602(7) 0.3772(5) 0.128(5) Uani 1 1 d . . .
O9 O 0.6086(3) 0.4560(6) 0.4778(4) 0.081(3) Uani 1 1 d . . .
O10 O 0.6247(3) 0.3296(5) 0.4905(3) 0.070(2) Uani 1 1 d . . .
O11 O 0.5618(4) 0.3647(7) 0.4205(4) 0.117(4) Uani 1 1 d . . .
O12 O 0.7111(3) 0.2829(4) 0.5776(3) 0.058(2) Uani 1 1 d . . .
O13 O 0.6556(3) 0.2934(5) 0.6036(4) 0.074(3) Uani 1 1 d . . .
O14 O 0.6862(3) 0.1744(4) 0.6017(3) 0.063(2) Uani 1 1 d . . .
O15 O 0.6849(4) 0.4489(5) 0.6531(3) 0.072(2) Uani 1 1 d . . .
O16 O 0.6155(3) 0.4539(5) 0.5882(4) 0.073(2) Uani 1 1 d . . .
O17 O 0.6257(5) 0.4666(8) 0.6726(5) 0.144(5) Uani 1 1 d . . .
O18 O 0.7587(3) 0.4407(4) 0.6179(3) 0.060(2) Uani 1 1 d . . .
H58 H 0.7658 0.4717 0.6457 0.091 Uiso 1 1 d R . .
H59 H 0.7772 0.4524 0.6030 0.091 Uiso 1 1 d R . .
O19 O 0.5000 0.5153(18) 0.2500 0.283(15) Uani 1 2 d SU . .
H60 H 0.4960 0.4847 0.2732 0.425 Uiso 1 1 d R . .
C1 C 0.6628(3) 0.9183(6) 0.5720(4) 0.036(2) Uani 1 1 d . . .
C2 C 0.6645(4) 0.8812(5) 0.5213(4) 0.039(2) Uani 1 1 d . . .
H2A H 0.6326 0.8739 0.4931 0.047 Uiso 1 1 calc R . .
H2B H 0.6813 0.9170 0.5069 0.047 Uiso 1 1 calc R . .
C3 C 0.6411(4) 0.8582(6) 0.5987(4) 0.041(2) Uani 1 1 d . . .
H3A H 0.6088 0.8452 0.5736 0.049 Uiso 1 1 calc R . .
H3B H 0.6594 0.8083 0.6085 0.049 Uiso 1 1 calc R . .
C4 C 0.7127(3) 0.9409(6) 0.6147(4) 0.040(2) Uani 1 1 d . . .
H4A H 0.7110 0.9657 0.6467 0.048 Uiso 1 1 calc R . .
H4B H 0.7323 0.8927 0.6265 0.048 Uiso 1 1 calc R . .
C5 C 0.6353(3) 0.9976(6) 0.5568(4) 0.043(3) Uani 1 1 d . . .
H5A H 0.6345 1.0223 0.5893 0.052 Uiso 1 1 calc R . .
H5B H 0.6505 1.0351 0.5413 0.052 Uiso 1 1 calc R . .
C6 C 0.6953(4) 0.6295(7) 0.5503(4) 0.047(3) Uani 1 1 d . . .
C7 C 0.6884(4) 0.6724(6) 0.4982(4) 0.046(3) Uani 1 1 d . . .
C8 C 0.6854(4) 0.7563(6) 0.4910(4) 0.042(2) Uani 1 1 d . . .
C9 C 0.6798(4) 0.7894(7) 0.4420(4) 0.060(3) Uani 1 1 d . . .
H9 H 0.6786 0.8455 0.4378 0.073 Uiso 1 1 calc R . .
C10 C 0.6760(5) 0.7405(8) 0.3989(5) 0.071(4) Uani 1 1 d . . .
H10 H 0.6722 0.7634 0.3656 0.085 Uiso 1 1 calc R . .
C11 C 0.6775(5) 0.6583(8) 0.4049(5) 0.084(4) Uani 1 1 d . . .
H11 H 0.6754 0.6252 0.3759 0.100 Uiso 1 1 calc R . .
C12 C 0.6824(5) 0.6239(7) 0.4543(4) 0.065(3) Uani 1 1 d . . .
H12 H 0.6815 0.5678 0.4575 0.078 Uiso 1 1 calc R . .
C13 C 0.7254(7) 0.6285(7) 0.6500(4) 0.104(6) Uani 1 1 d . . .
H13A H 0.7549 0.5990 0.6607 0.125 Uiso 1 1 calc R . .
H13B H 0.7006 0.5893 0.6449 0.125 Uiso 1 1 calc R . .
C14 C 0.7294(4) 0.6855(7) 0.6945(4) 0.060(3) Uani 1 1 d . . .
C15 C 0.7183(4) 0.6589(7) 0.7363(5) 0.066(3) Uani 1 1 d . . .
H15 H 0.7072 0.6063 0.7355 0.080 Uiso 1 1 calc R . .
C16 C 0.7234(5) 0.7088(9) 0.7783(5) 0.074(4) Uani 1 1 d . . .
H16 H 0.7164 0.6911 0.8071 0.089 Uiso 1 1 calc R . .
C17 C 0.7390(5) 0.7858(8) 0.7775(5) 0.067(4) Uani 1 1 d . . .
H17 H 0.7414 0.8226 0.8049 0.081 Uiso 1 1 calc R . .
C18 C 0.7508(4) 0.8084(7) 0.7361(5) 0.070(4) Uani 1 1 d . . .
H18A H 0.7633 0.8601 0.7374 0.084 Uiso 1 1 calc R . .
C19 C 0.6535(4) 0.9804(7) 0.7409(5) 0.051(3) Uani 1 1 d . . .
C20 C 0.6330(4) 0.8979(6) 0.7284(4) 0.049(3) Uani 1 1 d . . .
C21 C 0.6273(4) 0.8576(6) 0.6811(4) 0.044(3) Uani 1 1 d . . .
C22 C 0.6085(4) 0.7793(7) 0.6707(4) 0.054(3) Uani 1 1 d . . .
H22 H 0.6051 0.7519 0.6389 0.065 Uiso 1 1 calc R . .
C23 C 0.5950(5) 0.7433(8) 0.7078(6) 0.082(4) Uani 1 1 d . . .
H23 H 0.5824 0.6911 0.7011 0.098 Uiso 1 1 calc R . .
C24 C 0.5996(6) 0.7829(9) 0.7545(6) 0.102(5) Uani 1 1 d . . .
H24 H 0.5899 0.7580 0.7792 0.122 Uiso 1 1 calc R . .
C25 C 0.6184(5) 0.8586(9) 0.7647(5) 0.081(4) Uani 1 1 d . . .
H25 H 0.6217 0.8850 0.7968 0.098 Uiso 1 1 calc R . .
C26 C 0.6455(4) 1.1225(7) 0.7124(5) 0.062(3) Uani 1 1 d . . .
H26A H 0.6435 1.1412 0.6771 0.074 Uiso 1 1 calc R . .
H26B H 0.6785 1.1248 0.7384 0.074 Uiso 1 1 calc R . .
C27 C 0.6180(4) 1.1792(8) 0.7311(5) 0.062(3) Uani 1 1 d . . .
C28 C 0.6173(5) 1.2587(9) 0.7210(6) 0.091(5) Uani 1 1 d . . .
H28 H 0.6342 1.2787 0.7021 0.109 Uiso 1 1 calc R . .
C29 C 0.5923(7) 1.3105(11) 0.7378(8) 0.113(6) Uani 1 1 d . . .
H29 H 0.5922 1.3658 0.7307 0.135 Uiso 1 1 calc R . .
C30 C 0.5680(8) 1.2823(15) 0.7644(9) 0.138(8) Uani 1 1 d . . .
H30 H 0.5506 1.3169 0.7763 0.166 Uiso 1 1 calc R . .
C31 C 0.5694(7) 1.1992(16) 0.7739(8) 0.132(7) Uani 1 1 d . . .
H31 H 0.5517 1.1783 0.7915 0.159 Uiso 1 1 calc R . .
C32 C 0.7671(4) 1.0989(6) 0.5314(4) 0.039(2) Uani 1 1 d . . .
C33 C 0.7945(3) 1.0761(6) 0.5905(4) 0.037(2) Uani 1 1 d . . .
C34 C 0.7766(3) 1.0258(6) 0.6185(4) 0.038(2) Uani 1 1 d . . .
C35 C 0.8043(4) 1.0081(6) 0.6732(4) 0.044(3) Uani 1 1 d . . .
H35 H 0.7923 0.9755 0.6928 0.053 Uiso 1 1 calc R . .
C36 C 0.8498(4) 1.0390(7) 0.6987(5) 0.055(3) Uani 1 1 d . . .
H36 H 0.8684 1.0266 0.7355 0.065 Uiso 1 1 calc R . .
C37 C 0.8675(4) 1.0873(7) 0.6707(5) 0.059(3) Uani 1 1 d . . .
H37 H 0.8981 1.1077 0.6882 0.071 Uiso 1 1 calc R . .
C38 C 0.8405(4) 1.1059(7) 0.6171(5) 0.058(3) Uani 1 1 d . . .
H38 H 0.8529 1.1386 0.5980 0.069 Uiso 1 1 calc R . .
C39 C 0.6969(4) 1.1704(7) 0.4644(4) 0.059(3) Uani 1 1 d . . .
H39A H 0.7173 1.1818 0.4461 0.070 Uiso 1 1 calc R . .
H39B H 0.6845 1.2217 0.4702 0.070 Uiso 1 1 calc R . .
C40 C 0.6559(4) 1.1174(8) 0.4270(5) 0.054(3) Uani 1 1 d . . .
C41 C 0.6095(5) 1.1444(9) 0.4091(5) 0.074(4) Uani 1 1 d . . .
H41 H 0.6035 1.1944 0.4210 0.088 Uiso 1 1 calc R . .
C42 C 0.5727(6) 1.0983(13) 0.3742(7) 0.103(6) Uani 1 1 d . . .
H42 H 0.5416 1.1165 0.3612 0.124 Uiso 1 1 calc R . .
C43 C 0.5832(5) 1.0251(11) 0.3591(6) 0.084(5) Uani 1 1 d . . .
H43 H 0.5591 0.9910 0.3363 0.101 Uiso 1 1 calc R . .
C44 C 0.6296(6) 1.0017(8) 0.3778(6) 0.080(4) Uani 1 1 d . . .
H44 H 0.6362 0.9516 0.3666 0.096 Uiso 1 1 calc R . .
C45 C 0.4979(5) 0.9611(8) 0.4184(5) 0.063(3) Uani 1 1 d . . .
C46 C 0.5168(4) 1.0370(7) 0.4489(5) 0.049(3) Uani 1 1 d . . .
C47 C 0.5594(4) 1.0480(6) 0.4947(4) 0.043(3) Uani 1 1 d . . .
C48 C 0.5733(4) 1.1239(7) 0.5172(5) 0.055(3) Uani 1 1 d . . .
H48 H 0.6014 1.1302 0.5486 0.066 Uiso 1 1 calc R . .
C49 C 0.5455(5) 1.1907(7) 0.4931(6) 0.071(4) Uani 1 1 d . . .
H49 H 0.5553 1.2421 0.5079 0.086 Uiso 1 1 calc R . .
C50 C 0.5035(5) 1.1819(8) 0.4476(6) 0.076(4) Uani 1 1 d . . .
H50 H 0.4849 1.2271 0.4312 0.091 Uiso 1 1 calc R . .
C51 C 0.4892(4) 1.1069(8) 0.4268(5) 0.067(4) Uani 1 1 d . . .
H51 H 0.4601 1.1012 0.3967 0.080 Uiso 1 1 calc R . .
C52 C 0.5042(6) 0.8175(8) 0.4047(5) 0.103(6) Uani 1 1 d . . .
H52A H 0.5152 0.8138 0.3757 0.123 Uiso 1 1 calc R . .
H52B H 0.4699 0.8190 0.3873 0.123 Uiso 1 1 calc R . .
C53 C 0.5195(5) 0.7435(8) 0.4393(6) 0.072(4) Uani 1 1 d . . .
C54 C 0.4923(5) 0.6751(9) 0.4299(7) 0.098(5) Uani 1 1 d . . .
H54 H 0.4633 0.6728 0.3994 0.118 Uiso 1 1 calc R . .
C55 C 0.5071(7) 0.6105(10) 0.4644(9) 0.130(7) Uani 1 1 d . . .
H55 H 0.4877 0.5655 0.4594 0.156 Uiso 1 1 calc R . .
C56 C 0.5502(7) 0.6129(9) 0.5057(8) 0.107(6) Uani 1 1 d . . .
H56 H 0.5619 0.5686 0.5291 0.128 Uiso 1 1 calc R . .
C57 C 0.5770(5) 0.6817(9) 0.5132(6) 0.081(4) Uani 1 1 d . . .
H57 H 0.6070 0.6827 0.5421 0.097 Uiso 1 1 calc R . .

loop_
_atom_site_aniso_label
_atom_site_aniso_U_11
_atom_site_aniso_U_22
_atom_site_aniso_U_33
_atom_site_aniso_U_23
_atom_site_aniso_U_13
_atom_site_aniso_U_12
Dy1 0.0498(3) 0.0447(3) 0.0356(3) -0.0001(3) 0.0216(2) 0.0004(3)
N1 0.077(7) 0.037(5) 0.041(5) -0.010(4) 0.024(5) -0.003(5)
N2 0.085(7) 0.050(6) 0.046(6) -0.003(5) 0.024(5) -0.009(5)
N3 0.058(6) 0.052(6) 0.051(6) -0.003(5) 0.002(5) 0.004(5)
N4 0.091(9) 0.095(9) 0.087(9) -0.005(7) 0.045(8) 0.012(7)
N5 0.056(6) 0.060(6) 0.038(5) 0.008(4) 0.028(5) 0.017(5)
N6 0.069(7) 0.051(6) 0.055(7) 0.002(5) 0.015(6) -0.001(5)
N7 0.062(7) 0.049(6) 0.056(6) -0.007(5) -0.003(5) -0.009(5)
N8 0.061(7) 0.066(7) 0.075(8) -0.007(6) 0.024(6) -0.011(6)
N9 0.067(8) 0.088(9) 0.060(8) 0.008(7) 0.015(7) -0.013(7)
N10 0.051(6) 0.068(7) 0.033(5) -0.011(5) 0.017(5) -0.001(5)
N11 0.105(11) 0.073(8) 0.088(10) -0.010(7) 0.072(9) -0.007(7)
O1 0.067(5) 0.037(4) 0.028(4) -0.003(3) 0.018(4) 0.013(3)
O2 0.069(5) 0.059(5) 0.044(4) -0.010(4) 0.036(4) -0.014(4)
O3 0.051(5) 0.048(4) 0.032(4) 0.009(3) 0.017(3) -0.011(3)
O4 0.040(4) 0.035(4) 0.052(5) 0.003(3) 0.011(4) 0.002(3)
O5 0.093(7) 0.049(5) 0.048(5) 0.002(4) 0.031(5) -0.008(4)
O6 0.081(7) 0.080(6) 0.053(5) 0.012(5) -0.003(5) -0.010(5)
O7 0.055(5) 0.070(5) 0.041(4) -0.004(4) 0.028(4) -0.003(4)
O8 0.102(9) 0.097(8) 0.106(9) -0.011(7) -0.034(7) 0.009(6)
O9 0.077(7) 0.079(6) 0.068(6) -0.001(5) 0.012(5) 0.024(5)
O10 0.072(6) 0.054(5) 0.060(6) 0.003(4) 0.003(5) -0.014(5)
O11 0.094(8) 0.129(9) 0.076(7) 0.006(7) -0.015(6) -0.029(7)
O12 0.056(5) 0.049(5) 0.073(6) 0.005(4) 0.031(5) 0.006(4)
O13 0.106(7) 0.056(5) 0.088(7) 0.013(5) 0.069(6) 0.014(5)
O14 0.089(6) 0.031(4) 0.069(6) 0.007(4) 0.033(5) -0.001(4)
O15 0.096(7) 0.083(6) 0.046(5) -0.006(4) 0.039(5) -0.020(5)
O16 0.071(6) 0.085(6) 0.074(7) 0.016(5) 0.040(5) 0.022(5)
O17 0.171(12) 0.206(13) 0.114(10) -0.034(9) 0.117(10) -0.001(10)
O18 0.057(5) 0.069(5) 0.050(5) -0.017(4) 0.017(4) -0.013(4)
O19 0.267(17) 0.272(17) 0.300(17) 0.000 0.108(11) 0.000
C1 0.037(5) 0.037(5) 0.031(5) 0.000(5) 0.012(4) -0.001(5)
C2 0.056(7) 0.031(5) 0.028(5) 0.003(4) 0.014(5) 0.005(5)
C3 0.055(7) 0.037(6) 0.031(6) 0.001(4) 0.019(5) 0.001(5)
C4 0.037(6) 0.049(6) 0.035(6) -0.001(5) 0.016(5) -0.002(5)
C5 0.037(6) 0.045(6) 0.041(6) 0.003(5) 0.010(5) 0.001(5)
C6 0.046(7) 0.059(8) 0.042(7) 0.000(6) 0.023(5) 0.000(6)
C7 0.056(7) 0.048(7) 0.036(6) -0.001(5) 0.022(5) 0.012(5)
C8 0.055(7) 0.040(6) 0.034(6) -0.001(5) 0.022(5) 0.006(5)
C9 0.090(9) 0.058(7) 0.040(7) 0.004(6) 0.033(7) 0.012(7)
C10 0.105(11) 0.071(9) 0.048(8) 0.015(7) 0.042(8) 0.030(8)
C11 0.144(14) 0.067(9) 0.050(8) -0.008(7) 0.050(9) 0.025(9)
C12 0.112(11) 0.047(7) 0.038(7) -0.006(6) 0.034(7) 0.010(7)
C13 0.225(19) 0.051(8) 0.026(7) 0.000(6) 0.042(9) 0.008(10)
C14 0.088(9) 0.050(7) 0.032(6) 0.004(5) 0.017(6) 0.014(7)
C15 0.086(10) 0.057(8) 0.043(7) -0.005(6) 0.014(7) -0.013(7)
C16 0.084(10) 0.083(10) 0.057(9) 0.010(8) 0.031(8) 0.005(8)
C17 0.093(10) 0.069(9) 0.031(7) -0.003(6) 0.017(7) 0.017(8)
C18 0.094(10) 0.051(8) 0.046(8) -0.010(6) 0.010(7) -0.010(7)
C19 0.059(8) 0.061(8) 0.035(7) 0.001(6) 0.022(6) 0.004(6)
C20 0.055(7) 0.050(7) 0.049(7) 0.006(5) 0.030(6) 0.003(5)
C21 0.047(7) 0.050(7) 0.044(7) 0.012(5) 0.027(5) 0.006(5)
C22 0.058(7) 0.061(8) 0.045(7) 0.002(6) 0.024(6) 0.002(6)
C23 0.131(13) 0.058(8) 0.077(10) 0.007(7) 0.064(9) -0.020(8)
C24 0.165(16) 0.088(12) 0.095(12) 0.003(9) 0.097(12) -0.033(11)
C25 0.126(13) 0.079(10) 0.065(9) 0.008(8) 0.065(9) 0.001(9)
C26 0.068(8) 0.048(7) 0.067(8) 0.005(6) 0.026(7) 0.005(6)
C27 0.067(9) 0.070(9) 0.039(7) -0.001(6) 0.013(6) 0.001(7)
C28 0.099(12) 0.050(9) 0.116(13) 0.013(9) 0.037(10) 0.016(8)
C29 0.134(18) 0.075(12) 0.133(17) 0.009(11) 0.059(14) 0.020(12)
C30 0.127(19) 0.13(2) 0.139(19) -0.025(16) 0.036(14) 0.063(15)
C31 0.114(16) 0.17(2) 0.135(17) -0.021(16) 0.075(14) 0.025(15)
C32 0.051(7) 0.036(6) 0.034(6) -0.009(4) 0.023(5) -0.008(5)
C33 0.036(5) 0.048(6) 0.032(5) -0.003(5) 0.018(4) 0.002(5)
C34 0.032(6) 0.044(6) 0.041(6) -0.002(5) 0.018(5) -0.001(5)
C35 0.049(7) 0.052(7) 0.031(6) -0.001(5) 0.015(5) -0.007(5)
C36 0.047(7) 0.067(8) 0.039(7) -0.003(6) 0.008(6) -0.004(6)
C37 0.038(6) 0.085(9) 0.047(7) -0.005(7) 0.009(5) -0.020(6)
C38 0.062(8) 0.069(8) 0.050(7) -0.005(6) 0.031(7) -0.014(6)
C39 0.065(8) 0.067(8) 0.042(7) 0.009(6) 0.020(6) 0.022(6)
C40 0.051(8) 0.068(8) 0.046(7) 0.017(6) 0.024(6) 0.012(6)
C41 0.070(10) 0.103(11) 0.060(9) 0.008(8) 0.039(8) 0.012(9)
C42 0.066(11) 0.172(19) 0.084(12) -0.005(12) 0.042(10) -0.012(12)
C43 0.050(10) 0.130(15) 0.060(10) 0.015(10) 0.010(7) -0.018(9)
C44 0.093(12) 0.067(9) 0.069(10) 0.006(7) 0.022(9) -0.012(8)
C45 0.053(8) 0.071(9) 0.055(8) -0.001(7) 0.012(7) -0.011(7)
C46 0.036(6) 0.053(7) 0.056(7) 0.011(6) 0.017(6) 0.001(5)
C47 0.034(6) 0.043(6) 0.048(7) 0.002(5) 0.014(5) -0.001(5)
C48 0.044(7) 0.045(7) 0.075(8) 0.002(6) 0.024(6) -0.003(6)
C49 0.064(9) 0.047(8) 0.117(12) 0.018(8) 0.052(9) 0.016(7)
C50 0.061(9) 0.058(9) 0.105(12) 0.012(8) 0.031(9) 0.021(7)
C51 0.042(7) 0.082(10) 0.074(9) 0.019(8) 0.022(7) 0.015(7)
C52 0.150(15) 0.064(9) 0.047(8) -0.003(7) -0.006(9) -0.020(9)
C53 0.066(9) 0.070(9) 0.070(9) -0.016(8) 0.019(8) -0.003(8)
C54 0.075(11) 0.060(10) 0.119(13) -0.019(9) 0.002(9) -0.020(8)
C55 0.131(17) 0.045(9) 0.161(19) -0.005(11) 0.008(15) -0.016(10)
C56 0.108(14) 0.054(10) 0.129(16) -0.005(10) 0.020(12) 0.014(9)
C57 0.068(10) 0.074(10) 0.091(11) -0.007(9) 0.026(8) 0.018(8)

loop_
_atom_type_symbol
_atom_type_description
_atom_type_scat_dispersion_real
_atom_type_scat_dispersion_imag
_atom_type_scat_source
C C 0.0033 0.0016 'International Tables Vol C Tables 4.2.6.8 and 6.1.1.4'
H H 0.0000 0.0000 'International Tables Vol C Tables 4.2.6.8 and 6.1.1.4'
N N 0.0061 0.0033 'International Tables Vol C Tables 4.2.6.8 and 6.1.1.4'
O O 0.0106 0.0060 'International Tables Vol C Tables 4.2.6.8 and 6.1.1.4'
Dy Dy -0.1892 4.4098 'International Tables Vol C Tables 4.2.6.8 and 6.1.1.4'

loop_
_geom_angle_atom_site_label_1
_geom_angle_atom_site_label_2
_geom_angle_atom_site_label_3
_geom_angle
_geom_angle_site_symmetry_1
_geom_angle_site_symmetry_3
_geom_angle_publ_flag
O7 Dy1 O5 84.8(3) 7_666 . ?
O7 Dy1 O18 76.1(3) 7_666 . ?
O5 Dy1 O18 80.1(3) . . ?
O7 Dy1 O10 78.6(3) 7_666 . ?
O5 Dy1 O10 124.6(3) . . ?
O18 Dy1 O10 142.5(3) . . ?
O7 Dy1 O9 85.0(3) 7_666 . ?
O5 Dy1 O9 74.2(3) . . ?
O18 Dy1 O9 149.3(3) . . ?
O10 Dy1 O9 52.1(3) . . ?
O7 Dy1 O16 157.2(3) 7_666 . ?
O5 Dy1 O16 85.8(3) . . ?
O18 Dy1 O16 122.5(3) . . ?
O10 Dy1 O16 89.8(3) . . ?
O9 Dy1 O16 72.5(3) . . ?
O7 Dy1 O12 76.3(3) 7_666 . ?
O5 Dy1 O12 152.6(3) . . ?
O18 Dy1 O12 76.3(3) . . ?
O10 Dy1 O12 71.0(3) . . ?
O9 Dy1 O12 122.7(3) . . ?
O16 Dy1 O12 118.7(3) . . ?
O7 Dy1 O15 148.2(3) 7_666 . ?
O5 Dy1 O15 87.9(3) . . ?
O18 Dy1 O15 72.2(3) . . ?
O10 Dy1 O15 129.6(3) . . ?
O9 Dy1 O15 122.5(3) . . ?
O16 Dy1 O15 51.7(3) . . ?
O12 Dy1 O15 97.8(3) . . ?
O7 Dy1 O13 122.4(3) 7_666 . ?
O5 Dy1 O13 152.7(3) . . ?
O18 Dy1 O13 103.6(3) . . ?
O10 Dy1 O13 68.1(3) . . ?
O9 Dy1 O13 107.0(3) . . ?
O16 Dy1 O13 69.3(3) . . ?
O12 Dy1 O13 49.4(2) . . ?
O15 Dy1 O13 68.2(3) . . ?
C6 N1 C13 120.6(9) . . ?
C6 N1 H1 119.7 . . ?
C13 N1 H1 119.7 . . ?
C18 N2 C14 116.6(10) . . ?
C19 N3 C26 124.6(10) . . ?
C19 N3 H3 117.7 . . ?
C26 N3 H3 117.7 . . ?
C27 N4 C31 115.9(15) . . ?
C32 N5 C39 124.6(8) . . ?
C32 N5 H5 117.7 . . ?
C39 N5 H5 117.7 . . ?
C40 N6 C44 116.9(12) . . ?
C45 N7 C52 122.3(11) . . ?
C45 N7 H7 118.8 . . ?
C52 N7 H7 118.8 . . ?
C57 N8 C53 117.5(12) . . ?
O11 N9 O10 119.8(13) . . ?
O11 N9 O9 123.8(13) . . ?
O10 N9 O9 116.4(11) . . ?
O14 N10 O13 124.8(10) . . ?
O14 N10 O12 119.0(9) . . ?
O13 N10 O12 116.2(10) . . ?
O17 N11 O16 123.7(15) . . ?
O17 N11 O15 120.5(15) . . ?
O16 N11 O15 115.8(10) . . ?
C8 O1 C2 115.5(7) . . ?
C21 O2 C3 120.0(8) . . ?
C34 O3 C4 118.6(7) . . ?
C47 O4 C5 115.2(7) . . ?
C6 O5 Dy1 167.7(8) . . ?
C32 O7 Dy1 176.9(7) . 7_666 ?
N9 O9 Dy1 95.2(7) . . ?
N9 O10 Dy1 96.1(7) . . ?
N10 O12 Dy1 100.9(6) . . ?
N10 O13 Dy1 92.8(6) . . ?
N11 O15 Dy1 95.3(7) . . ?
N11 O16 Dy1 96.8(7) . . ?
Dy1 O18 H58 118.4 . . ?
Dy1 O18 H59 118.0 . . ?
H58 O18 H59 107.2 . . ?
C2 C1 C5 109.5(8) . . ?
C2 C1 C3 110.2(8) . . ?
C5 C1 C3 111.8(8) . . ?
C2 C1 C4 111.1(8) . . ?
C5 C1 C4 105.7(8) . . ?
C3 C1 C4 108.4(7) . . ?
O1 C2 C1 109.2(7) . . ?
O1 C2 H2A 109.8 . . ?
C1 C2 H2A 109.8 . . ?
O1 C2 H2B 109.8 . . ?
C1 C2 H2B 109.8 . . ?
H2A C2 H2B 108.3 . . ?
O2 C3 C1 106.3(7) . . ?
O2 C3 H3A 110.5 . . ?
C1 C3 H3A 110.5 . . ?
O2 C3 H3B 110.5 . . ?
C1 C3 H3B 110.5 . . ?
H3A C3 H3B 108.7 . . ?
O3 C4 C1 107.5(7) . . ?
O3 C4 H4A 110.2 . . ?
C1 C4 H4A 110.2 . . ?
O3 C4 H4B 110.2 . . ?
C1 C4 H4B 110.2 . . ?
H4A C4 H4B 108.5 . . ?
O4 C5 C1 108.6(8) . . ?
O4 C5 H5A 110.0 . . ?
C1 C5 H5A 110.0 . . ?
O4 C5 H5B 110.0 . . ?
C1 C5 H5B 110.0 . . ?
H5A C5 H5B 108.4 . . ?
O5 C6 N1 120.8(10) . . ?
O5 C6 C7 120.0(10) . . ?
N1 C6 C7 119.2(10) . . ?
C12 C7 C8 118.8(10) . . ?
C12 C7 C6 116.1(10) . . ?
C8 C7 C6 125.0(9) . . ?
C9 C8 C7 120.3(9) . . ?
C9 C8 O1 122.2(9) . . ?
C7 C8 O1 117.4(8) . . ?
C8 C9 C10 120.4(11) . . ?
C8 C9 H9 119.8 . . ?
C10 C9 H9 119.8 . . ?
C11 C10 C9 119.9(11) . . ?
C11 C10 H10 120.1 . . ?
C9 C10 H10 120.1 . . ?
C10 C11 C12 120.2(11) . . ?
C10 C11 H11 119.9 . . ?
C12 C11 H11 119.9 . . ?
C7 C12 C11 120.1(11) . . ?
C7 C12 H12 119.9 . . ?
C11 C12 H12 119.9 . . ?
N1 C13 C14 112.2(10) . . ?
N1 C13 H13A 109.2 . . ?
C14 C13 H13A 109.2 . . ?
N1 C13 H13B 109.2 . . ?
C14 C13 H13B 109.2 . . ?
H13A C13 H13B 107.9 . . ?
N2 C14 C15 121.9(10) . . ?
N2 C14 C13 118.9(11) . . ?
C15 C14 C13 119.2(11) . . ?
C16 C15 C14 120.2(12) . . ?
C16 C15 H15 119.9 . . ?
C14 C15 H15 119.9 . . ?
C15 C16 C17 118.2(12) . . ?
C15 C16 H16 120.9 . . ?
C17 C16 H16 120.9 . . ?
C18 C17 C16 119.3(12) . . ?
C18 C17 H17 120.4 . . ?
C16 C17 H17 120.4 . . ?
N2 C18 C17 123.7(11) . . ?
N2 C18 H18A 118.1 . . ?
C17 C18 H18A 118.1 . . ?
O6 C19 N3 120.8(11) . . ?
O6 C19 C20 121.7(11) . . ?
N3 C19 C20 117.5(10) . . ?
C21 C20 C25 117.6(11) . . ?
C21 C20 C19 122.0(9) . . ?
C25 C20 C19 120.4(11) . . ?
O2 C21 C20 115.7(9) . . ?
O2 C21 C22 123.5(9) . . ?
C20 C21 C22 120.7(9) . . ?
C23 C22 C21 119.3(11) . . ?
C23 C22 H22 120.4 . . ?
C21 C22 H22 120.4 . . ?
C24 C23 C22 120.9(12) . . ?
C24 C23 H23 119.5 . . ?
C22 C23 H23 119.5 . . ?
C25 C24 C23 119.6(12) . . ?
C25 C24 H24 120.2 . . ?
C23 C24 H24 120.2 . . ?
C24 C25 C20 121.8(12) . . ?
C24 C25 H25 119.1 . . ?
C20 C25 H25 119.1 . . ?
N3 C26 C27 114.9(10) . . ?
N3 C26 H26A 108.5 . . ?
C27 C26 H26A 108.5 . . ?
N3 C26 H26B 108.5 . . ?
C27 C26 H26B 108.5 . . ?
H26A C26 H26B 107.5 . . ?
N4 C27 C28 122.6(14) . . ?
N4 C27 C26 116.7(12) . . ?
C28 C27 C26 120.7(13) . . ?
C27 C28 C29 121.0(16) . . ?
C27 C28 H28 119.5 . . ?
C29 C28 H28 119.5 . . ?
C30 C29 C28 119.7(19) . . ?
C30 C29 H29 120.2 . . ?
C28 C29 H29 120.2 . . ?
C29 C30 C31 117.7(19) . . ?
C29 C30 H30 121.2 . . ?
C31 C30 H30 121.2 . . ?
N4 C31 C30 123.0(19) . . ?
N4 C31 H31 118.5 . . ?
C30 C31 H31 118.5 . . ?
O7 C32 N5 121.9(9) . . ?
O7 C32 C33 120.6(9) . . ?
N5 C32 C33 117.3(8) . . ?
C34 C33 C38 119.8(9) . . ?
C34 C33 C32 122.9(9) . . ?
C38 C33 C32 117.3(9) . . ?
O3 C34 C33 115.8(9) . . ?
O3 C34 C35 125.0(9) . . ?
C33 C34 C35 119.2(9) . . ?
C34 C35 C36 119.8(10) . . ?
C34 C35 H35 120.1 . . ?
C36 C35 H35 120.1 . . ?
C37 C36 C35 120.6(10) . . ?
C37 C36 H36 119.7 . . ?
C35 C36 H36 119.7 . . ?
C38 C37 C36 120.2(10) . . ?
C38 C37 H37 119.9 . . ?
C36 C37 H37 119.9 . . ?
C37 C38 C33 120.4(10) . . ?
C37 C38 H38 119.8 . . ?
C33 C38 H38 119.8 . . ?
N5 C39 C40 113.5(9) . . ?
N5 C39 H39A 108.9 . . ?
C40 C39 H39A 108.9 . . ?
N5 C39 H39B 108.9 . . ?
C40 C39 H39B 108.9 . . ?
H39A C39 H39B 107.7 . . ?
N6 C40 C41 122.1(12) . . ?
N6 C40 C39 117.5(10) . . ?
C41 C40 C39 120.4(12) . . ?
C42 C41 C40 120.7(15) . . ?
C42 C41 H41 119.6 . . ?
C40 C41 H41 119.6 . . ?
C43 C42 C41 117.4(16) . . ?
C43 C42 H42 121.3 . . ?
C41 C42 H42 121.3 . . ?
C42 C43 C44 119.4(15) . . ?
C42 C43 H43 120.3 . . ?
C44 C43 H43 120.3 . . ?
N6 C44 C43 123.6(14) . . ?
N6 C44 H44 118.2 . . ?
C43 C44 H44 118.2 . . ?
O8 C45 N7 117.8(12) . . ?
O8 C45 C46 121.1(13) . . ?
N7 C45 C46 121.1(11) . . ?
C47 C46 C51 116.8(11) . . ?
C47 C46 C45 127.7(11) . . ?
C51 C46 C45 115.4(11) . . ?
C48 C47 O4 121.2(9) . . ?
C48 C47 C46 120.9(10) . . ?
O4 C47 C46 117.8(9) . . ?
C47 C48 C49 119.9(11) . . ?
C47 C48 H48 120.0 . . ?
C49 C48 H48 120.0 . . ?
C50 C49 C48 120.5(13) . . ?
C50 C49 H49 119.7 . . ?
C48 C49 H49 119.7 . . ?
C51 C50 C49 119.3(12) . . ?
C51 C50 H50 120.4 . . ?
C49 C50 H50 120.4 . . ?
C50 C51 C46 122.5(12) . . ?
C50 C51 H51 118.7 . . ?
C46 C51 H51 118.7 . . ?
N7 C52 C53 114.2(11) . . ?
N7 C52 H52A 108.7 . . ?
C53 C52 H52A 108.7 . . ?
N7 C52 H52B 108.7 . . ?
C53 C52 H52B 108.7 . . ?
H52A C52 H52B 107.6 . . ?
N8 C53 C54 120.5(14) . . ?
N8 C53 C52 116.1(12) . . ?
C54 C53 C52 123.4(13) . . ?
C55 C54 C53 120.9(15) . . ?
C55 C54 H54 119.5 . . ?
C53 C54 H54 119.5 . . ?
C56 C55 C54 118.5(16) . . ?
C56 C55 H55 120.7 . . ?
C54 C55 H55 120.7 . . ?
C55 C56 C57 119.0(16) . . ?
C55 C56 H56 120.5 . . ?
C57 C56 H56 120.5 . . ?
N8 C57 C56 123.5(15) . . ?
N8 C57 H57 118.2 . . ?
C56 C57 H57 118.2 . . ?

loop_
_geom_bond_atom_site_label_1
_geom_bond_atom_site_label_2
_geom_bond_distance
_geom_bond_site_symmetry_2
_geom_bond_publ_flag
Dy1 O7 2.291(6) 7_666 ?
Dy1 O5 2.298(8) . ?
Dy1 O18 2.349(7) . ?
Dy1 O10 2.424(8) . ?
Dy1 O9 2.430(8) . ?
Dy1 O16 2.430(8) . ?
Dy1 O12 2.443(7) . ?
Dy1 O15 2.452(8) . ?
Dy1 O13 2.623(7) . ?
N1 C6 1.341(13) . ?
N1 C13 1.453(13) . ?
N1 H1 0.8600 . ?
N2 C18 1.326(13) . ?
N2 C14 1.343(14) . ?
N3 C19 1.325(13) . ?
N3 C26 1.430(13) . ?
N3 H3 0.8600 . ?
N4 C27 1.318(15) . ?
N4 C31 1.359(19) . ?
N5 C32 1.326(12) . ?
N5 C39 1.458(12) . ?
N5 H5 0.8600 . ?
N6 C40 1.306(14) . ?
N6 C44 1.350(15) . ?
N7 C45 1.325(15) . ?
N7 C52 1.430(14) . ?
N7 H7 0.8600 . ?
N8 C57 1.320(16) . ?
N8 C53 1.343(15) . ?
N9 O11 1.232(13) . ?
N9 O10 1.244(13) . ?
N9 O9 1.266(13) . ?
N10 O14 1.232(11) . ?
N10 O13 1.238(10) . ?
N10 O12 1.265(10) . ?
N11 O17 1.192(13) . ?
N11 O16 1.250(14) . ?
N11 O15 1.264(13) . ?
O1 C8 1.395(10) . ?
O1 C2 1.442(10) . ?
O2 C21 1.350(11) . ?
O2 C3 1.440(10) . ?
O3 C34 1.355(11) . ?
O3 C4 1.437(10) . ?
O4 C47 1.385(11) . ?
O4 C5 1.453(11) . ?
O5 C6 1.236(12) . ?
O6 C19 1.241(13) . ?
O7 C32 1.249(11) . ?
O7 Dy1 2.291(6) 7_666 ?
O8 C45 1.228(14) . ?
O18 H58 0.8499 . ?
O18 H59 0.8500 . ?
O19 H60 0.8500 . ?
C1 C2 1.509(12) . ?
C1 C5 1.519(13) . ?
C1 C3 1.533(12) . ?
C1 C4 1.537(13) . ?
C2 H2A 0.9700 . ?
C2 H2B 0.9700 . ?
C3 H3A 0.9700 . ?
C3 H3B 0.9700 . ?
C4 H4A 0.9700 . ?
C4 H4B 0.9700 . ?
C5 H5A 0.9700 . ?
C5 H5B 0.9700 . ?
C6 C7 1.495(14) . ?
C7 C12 1.368(13) . ?
C7 C8 1.392(13) . ?
C8 C9 1.362(13) . ?
C9 C10 1.370(14) . ?
C9 H9 0.9300 . ?
C10 C11 1.361(16) . ?
C10 H10 0.9300 . ?
C11 C12 1.386(15) . ?
C11 H11 0.9300 . ?
C12 H12 0.9300 . ?
C13 C14 1.481(15) . ?
C13 H13A 0.9700 . ?
C13 H13B 0.9700 . ?
C14 C15 1.373(15) . ?
C15 C16 1.348(16) . ?
C15 H15 0.9300 . ?
C16 C17 1.361(16) . ?
C16 H16 0.9300 . ?
C17 C18 1.357(16) . ?
C17 H17 0.9300 . ?
C18 H18A 0.9300 . ?
C19 C20 1.477(15) . ?
C20 C21 1.374(14) . ?
C20 C25 1.391(14) . ?
C21 C22 1.395(14) . ?
C22 C23 1.364(14) . ?
C22 H22 0.9300 . ?
C23 C24 1.362(17) . ?
C23 H23 0.9300 . ?
C24 C25 1.356(18) . ?
C24 H24 0.9300 . ?
C25 H25 0.9300 . ?
C26 C27 1.489(16) . ?
C26 H26A 0.9700 . ?
C26 H26B 0.9700 . ?
C27 C28 1.334(17) . ?
C28 C29 1.35(2) . ?
C28 H28 0.9300 . ?
C29 C30 1.32(2) . ?
C29 H29 0.9300 . ?
C30 C31 1.39(3) . ?
C30 H30 0.9300 . ?
C31 H31 0.9300 . ?
C32 C33 1.496(13) . ?
C33 C34 1.379(12) . ?
C33 C38 1.393(14) . ?
C34 C35 1.383(13) . ?
C35 C36 1.387(14) . ?
C35 H35 0.9300 . ?
C36 C37 1.358(14) . ?
C36 H36 0.9300 . ?
C37 C38 1.358(15) . ?
C37 H37 0.9300 . ?
C38 H38 0.9300 . ?
C39 C40 1.524(16) . ?
C39 H39A 0.9700 . ?
C39 H39B 0.9700 . ?
C40 C41 1.390(16) . ?
C41 C42 1.366(19) . ?
C41 H41 0.9300 . ?
C42 C43 1.35(2) . ?
C42 H42 0.9300 . ?
C43 C44 1.371(19) . ?
C43 H43 0.9300 . ?
C44 H44 0.9300 . ?
C45 C46 1.473(16) . ?
C46 C47 1.390(14) . ?
C46 C51 1.408(15) . ?
C47 C48 1.376(14) . ?
C48 C49 1.381(15) . ?
C48 H48 0.9300 . ?
C49 C50 1.371(17) . ?
C49 H49 0.9300 . ?
C50 C51 1.351(17) . ?
C50 H50 0.9300 . ?
C51 H51 0.9300 . ?
C52 C53 1.483(17) . ?
C52 H52A 0.9700 . ?
C52 H52B 0.9700 . ?
C53 C54 1.367(17) . ?
C54 C55 1.36(2) . ?
C54 H54 0.9300 . ?
C55 C56 1.33(2) . ?
C55 H55 0.9300 . ?
C56 C57 1.371(19) . ?
C56 H56 0.9300 . ?
C57 H57 0.9300 . ?
